data_7218921
loop_
_publ_author_name
'Wu, Tsung-Tai'
'Hsu, Wayne'
'Yang, Xiang-Kai'
'He, Hsiu-Yi'
'Chen, Jhy-Der'

_publ_section_title
;
 Entanglement in Co(ii) coordination networks: polycatenation from single
 net to 2-fold and 3-fold interpenetrated nets
;
_journal_issue 4
_journal_name_full CrystEngComm
_journal_page_first 916
_journal_paper_doi 10.1039/C4CE02101K
_journal_volume 17
_journal_year 2015
_chemical_formula_sum 'C35 H34 Co F6 N4 O8'
_chemical_formula_weight 811.59
_chemical_name_systematic
; 
 ? 
;
_space_group_IT_number 15
_symmetry_cell_setting monoclinic
_symmetry_space_group_name_Hall '-C 2yc'
_symmetry_space_group_name_H-M 'C 1 2/c 1'
_atom_sites_solution_hydrogens geom
_atom_sites_solution_primary direct
_atom_sites_solution_secondary difmap
_audit_creation_method SHELXL-97
_audit_update_record
;
2014-10-11 deposited with the CCDC.
2014-11-24 downloaded from the CCDC.
;
_cell_angle_alpha 90.00
_cell_angle_beta 114.268(3)
_cell_angle_gamma 90.00
_cell_formula_units_Z 8
_cell_length_a 30.8856(19)
_cell_length_b 17.8569(11)
_cell_length_c 14.1653(9)
_cell_measurement_reflns_used 6563
_cell_measurement_temperature 100(2)
_cell_measurement_theta_max 27.91
_cell_measurement_theta_min 2.28
_cell_volume 7122.1(8)
_computing_cell_refinement 'SAINT V7.68A (Bruker AXS, 2010)'
_computing_data_collection 'APEX2 (Bruker AXS, 2010)'
_computing_data_reduction 'SAINT V7.68A (Bruker AXS, 2010)'
_computing_molecular_graphics 'SHELXTL (Sheldrick, 2008)'
_computing_publication_material 'SHELXTL (Sheldrick, 2008)'
_computing_structure_refinement 'SHELXL-97 (Sheldrick, 2008)'
_computing_structure_solution 'SHELXS-97 (Sheldrick, 2008)'
_diffrn_ambient_temperature 100(2)
_diffrn_measured_fraction_theta_full 0.998
_diffrn_measured_fraction_theta_max 0.998
_diffrn_measurement_device_type 'Bruker APEX-II CCD'
_diffrn_measurement_method '\f and \w scans'
_diffrn_radiation_monochromator graphite
_diffrn_radiation_source 'fine-focus sealed tube'
_diffrn_radiation_type MoK\a
_diffrn_radiation_wavelength 0.71073
_diffrn_reflns_av_R_equivalents 0.0887
_diffrn_reflns_av_sigmaI/netI 0.0903
_diffrn_reflns_limit_h_max 30
_diffrn_reflns_limit_h_min -36
_diffrn_reflns_limit_k_max 17
_diffrn_reflns_limit_k_min -21
_diffrn_reflns_limit_l_max 16
_diffrn_reflns_limit_l_min -14
_diffrn_reflns_number 26013
_diffrn_reflns_theta_full 25.00
_diffrn_reflns_theta_max 25.00
_diffrn_reflns_theta_min 1.84
_exptl_absorpt_coefficient_mu 0.571
_exptl_absorpt_correction_T_max 0.9943
_exptl_absorpt_correction_T_min 0.8474
_exptl_absorpt_correction_type multi-scan
_exptl_absorpt_process_details 'SADABS V2008/1 (Bruker AXS, 2008)'
_exptl_crystal_colour purple
_exptl_crystal_density_diffrn 1.514
_exptl_crystal_density_method 'not measured'
_exptl_crystal_description PLATE
_exptl_crystal_F_000 3336
_exptl_crystal_size_max 0.30
_exptl_crystal_size_mid 0.30
_exptl_crystal_size_min 0.01
_refine_diff_density_max 1.646
_refine_diff_density_min -0.706
_refine_diff_density_rms 0.123
_refine_ls_extinction_method none
_refine_ls_goodness_of_fit_ref 1.069
_refine_ls_hydrogen_treatment constr
_refine_ls_matrix_type full
_refine_ls_number_parameters 487
_refine_ls_number_reflns 6278
_refine_ls_number_restraints 0
_refine_ls_restrained_S_all 1.069
_refine_ls_R_factor_all 0.1205
_refine_ls_R_factor_gt 0.0780
_refine_ls_shift/su_max 0.000
_refine_ls_shift/su_mean 0.000
_refine_ls_structure_factor_coef Fsqd
_refine_ls_weighting_details 'calc w=1/[\s^2^(Fo^2^)+(0.1066P)^2^+40.8375P] where P=(Fo^2^+2Fc^2^)/3'
_refine_ls_weighting_scheme calc
_refine_ls_wR_factor_gt 0.2016
_refine_ls_wR_factor_ref 0.2233
_reflns_number_gt 4206
_reflns_number_total 6278
_reflns_threshold_expression >2sigma(I)
_cod_data_source_file c4ce02101k2.cif
_cod_data_source_block 5
_cod_depositor_comments
;
The following automatic conversions were performed:

'_symmetry_cell_setting' value 'Monoclinic' changed to 'monoclinic'
according to
/usr/data/users/saulius/crontab/automatic-downloads/rss-feeds/RSC/lib/dictionaries/cif_core.dic
dictionary named 'cif_core.dic' version 2.4.2 from 2011-04-26.

Automatic conversion script
Id: cif_fix_values 2935 2014-11-11 08:27:57Z andrius 

 Adding full bibliography for 7218917--7218922.cif.
;
_cod_original_sg_symbol_H-M C2/c
_cod_database_code 7218921

loop_
_symmetry_equiv_pos_as_xyz
'x, y, z'
'-x, y, -z+1/2'
'x+1/2, y+1/2, z'
'-x+1/2, y+1/2, -z+1/2'
'-x, -y, -z'
'x, -y, z-1/2'
'-x+1/2, -y+1/2, -z'
'x+1/2, -y+1/2, z-1/2'

loop_
_atom_site_label
_atom_site_type_symbol
_atom_site_fract_x
_atom_site_fract_y
_atom_site_fract_z
_atom_site_U_iso_or_equiv
_atom_site_adp_type
_atom_site_occupancy
_atom_site_symmetry_multiplicity
_atom_site_calc_flag
_atom_site_refinement_flags
Co Co -0.04993(3) 0.27104(5) -0.05544(6) 0.0197(3) Uani 1 1 d .
F1 F -0.26631(13) 0.1650(2) -0.7910(3) 0.0355(10) Uani 1 1 d .
F2 F -0.19998(13) 0.1176(2) -0.6849(3) 0.0330(9) Uani 1 1 d .
F3 F -0.24686(13) 0.1709(2) -0.6277(3) 0.0348(10) Uani 1 1 d .
F4 F -0.26315(12) 0.3073(2) -0.8425(3) 0.0324(9) Uani 1 1 d .
F5 F -0.22205(13) 0.3808(2) -0.7174(3) 0.0305(9) Uani 1 1 d .
F6 F -0.27596(12) 0.3091(2) -0.7055(3) 0.0334(9) Uani 1 1 d .
O1 O 0.12148(15) 0.5021(3) -0.1368(3) 0.0280(10) Uani 1 1 d .
O2 O 0.40193(16) 0.5218(3) 0.1601(3) 0.0345(11) Uani 1 1 d .
O3 O -0.10462(14) 0.3188(3) -0.1935(3) 0.0260(10) Uani 1 1 d .
O4 O -0.05826(15) 0.2312(3) -0.2046(3) 0.0290(10) Uani 1 1 d .
O5 O -0.06184(16) 0.3086(2) -0.9251(3) 0.0286(10) Uani 1 1 d .
O6 O -0.10635(14) 0.2200(2) -1.0241(3) 0.0261(10) Uani 1 1 d .
N1 N -0.00072(17) 0.3559(3) -0.0388(4) 0.0248(12) Uani 1 1 d .
N2 N 0.11437(17) 0.4981(3) 0.0171(4) 0.0230(12) Uani 1 1 d .
H2A H 0.1271 0.5158 0.0807 0.028 Uiso 1 1 calc R
N3 N 0.40752(17) 0.5131(3) 0.3249(4) 0.0243(12) Uani 1 1 d .
H3A H 0.3974 0.4874 0.3649 0.029 Uiso 1 1 calc R
N4 N 0.50306(17) 0.6854(3) 0.4772(4) 0.0225(12) Uani 1 1 d .
C1 C 0.0194(2) 0.3951(4) 0.0494(5) 0.0256(14) Uani 1 1 d .
H1A H 0.0076 0.3896 0.1013 0.031 Uiso 1 1 calc R
C2 C 0.0570(2) 0.4436(3) 0.0667(5) 0.0231(14) Uani 1 1 d .
H2B H 0.0705 0.4706 0.1299 0.028 Uiso 1 1 calc R
C3 C 0.0749(2) 0.4529(3) -0.0071(5) 0.0205(13) Uani 1 1 d .
C4 C 0.0523(2) 0.4148(4) -0.1009(5) 0.0320(16) Uani 1 1 d .
H4B H 0.0618 0.4220 -0.1561 0.038 Uiso 1 1 calc R
C5 C 0.0158(2) 0.3666(4) -0.1112(5) 0.0283(15) Uani 1 1 d .
H5A H 0.0015 0.3391 -0.1739 0.034 Uiso 1 1 calc R
C6 C 0.1361(2) 0.5187(4) -0.0462(5) 0.0233(14) Uani 1 1 d .
C7 C 0.1794(2) 0.5683(4) 0.0074(5) 0.0244(14) Uani 1 1 d .
H7A H 0.1685 0.6195 0.0137 0.029 Uiso 1 1 calc R
H7B H 0.1977 0.5490 0.0782 0.029 Uiso 1 1 calc R
C8 C 0.2119(2) 0.5727(3) -0.0486(5) 0.0240(14) Uani 1 1 d .
H8A H 0.2321 0.6178 -0.0242 0.029 Uiso 1 1 calc R
H8B H 0.1921 0.5793 -0.1235 0.029 Uiso 1 1 calc R
C9 C 0.2441(2) 0.5052(3) -0.0347(5) 0.0230(14) Uani 1 1 d .
H9A H 0.2244 0.4593 -0.0521 0.028 Uiso 1 1 calc R
H9B H 0.2590 0.5093 -0.0845 0.028 Uiso 1 1 calc R
C10 C 0.2829(2) 0.4968(4) 0.0732(5) 0.0257(14) Uani 1 1 d .
H10A H 0.2680 0.4895 0.1224 0.031 Uiso 1 1 calc R
H10B H 0.3013 0.5440 0.0923 0.031 Uiso 1 1 calc R
C11 C 0.3172(2) 0.4323(4) 0.0859(5) 0.0238(14) Uani 1 1 d .
H11A H 0.3324 0.4393 0.0371 0.029 Uiso 1 1 calc R
H11B H 0.2991 0.3848 0.0680 0.029 Uiso 1 1 calc R
C12 C 0.3556(2) 0.4271(4) 0.1961(5) 0.0259(14) Uani 1 1 d .
H12A H 0.3403 0.4255 0.2453 0.031 Uiso 1 1 calc R
H12B H 0.3735 0.3799 0.2036 0.031 Uiso 1 1 calc R
C13 C 0.3900(2) 0.4925(4) 0.2237(5) 0.0252(14) Uani 1 1 d .
C14 C 0.4397(2) 0.5704(3) 0.3722(5) 0.0215(13) Uani 1 1 d .
C15 C 0.4525(2) 0.6258(4) 0.3185(5) 0.0317(16) Uani 1 1 d .
H15A H 0.4400 0.6253 0.2450 0.038 Uiso 1 1 calc R
C16 C 0.4833(2) 0.6805(4) 0.3738(5) 0.0298(15) Uani 1 1 d .
H16A H 0.4913 0.7179 0.3360 0.036 Uiso 1 1 calc R
C17 C 0.4902(2) 0.6322(4) 0.5282(5) 0.0242(14) Uani 1 1 d .
H17A H 0.5032 0.6342 0.6017 0.029 Uiso 1 1 calc R
C18 C 0.4591(2) 0.5747(3) 0.4791(5) 0.0215(13) Uani 1 1 d .
H18A H 0.4511 0.5385 0.5184 0.026 Uiso 1 1 calc R
C19 C -0.0929(2) 0.2743(3) -0.2479(4) 0.0207(13) Uani 1 1 d .
C20 C -0.12001(19) 0.2716(3) -0.3619(4) 0.0199(13) Uani 1 1 d .
C21 C -0.1608(2) 0.3131(4) -0.4090(5) 0.0233(14) Uani 1 1 d .
H21A H -0.1708 0.3451 -0.3681 0.028 Uiso 1 1 calc R
C22 C -0.1876(2) 0.3093(4) -0.5150(5) 0.0238(14) Uani 1 1 d .
H22A H -0.2158 0.3381 -0.5459 0.029 Uiso 1 1 calc R
C23 C -0.1732(2) 0.2629(4) -0.5769(4) 0.0201(13) Uani 1 1 d .
C24 C -0.1310(2) 0.2230(3) -0.5294(5) 0.0223(13) Uani 1 1 d .
H24A H -0.1199 0.1931 -0.5704 0.027 Uiso 1 1 calc R
C25 C -0.1052(2) 0.2263(4) -0.4238(4) 0.0230(14) Uani 1 1 d .
H25A H -0.0770 0.1975 -0.3926 0.028 Uiso 1 1 calc R
C26 C -0.2036(2) 0.2505(3) -0.6922(4) 0.0207(13) Uani 1 1 d .
C27 C -0.2296(2) 0.1753(4) -0.6997(5) 0.0254(14) Uani 1 1 d .
C28 C -0.2419(2) 0.3120(4) -0.7398(5) 0.0252(14) Uani 1 1 d .
C29 C -0.1741(2) 0.2504(3) -0.7577(4) 0.0202(14) Uani 1 1 d .
C30 C -0.1860(2) 0.2050(4) -0.8444(5) 0.0227(14) Uani 1 1 d .
H30A H -0.2117 0.1708 -0.8620 0.027 Uiso 1 1 calc R
C31 C -0.1606(2) 0.2092(4) -0.9060(5) 0.0227(14) Uani 1 1 d .
H31A H -0.1692 0.1779 -0.9652 0.027 Uiso 1 1 calc R
C32 C -0.1225(2) 0.2589(3) -0.8813(5) 0.0212(13) Uani 1 1 d .
C33 C -0.1104(2) 0.3037(4) -0.7933(5) 0.0215(13) Uani 1 1 d .
H33A H -0.0846 0.3376 -0.7750 0.026 Uiso 1 1 calc R
C34 C -0.1357(2) 0.2991(3) -0.7323(5) 0.0215(13) Uani 1 1 d .
H34A H -0.1268 0.3296 -0.6722 0.026 Uiso 1 1 calc R
C35 C -0.0957(2) 0.2617(4) -0.9473(4) 0.0220(14) Uani 1 1 d .
O7 O 0.37433(17) 0.4332(3) 0.4533(4) 0.0368(12) Uani 1 1 d .
H7C H 0.3760 0.4493 0.5112 0.044 Uiso 1 1 d R
H7D H 0.3852 0.3888 0.4624 0.044 Uiso 1 1 d R
O8 O -0.15523(15) 0.4501(3) -0.2195(3) 0.0305(11) Uani 1 1 d .
H8C H -0.1404 0.4086 -0.2037 0.037 Uiso 1 1 d R
H8D H -0.1555 0.4647 -0.2769 0.037 Uiso 1 1 d R

loop_
_atom_site_aniso_label
_atom_site_aniso_U_11
_atom_site_aniso_U_22
_atom_site_aniso_U_33
_atom_site_aniso_U_23
_atom_site_aniso_U_13
_atom_site_aniso_U_12
Co 0.0247(4) 0.0191(5) 0.0168(4) 0.0013(4) 0.0101(3) 0.0008(4)
F1 0.035(2) 0.041(2) 0.030(2) -0.0104(19) 0.0126(17) -0.0183(18)
F2 0.046(2) 0.019(2) 0.038(2) -0.0019(17) 0.0218(18) -0.0040(17)
F3 0.042(2) 0.040(2) 0.031(2) -0.0040(18) 0.0238(18) -0.0127(18)
F4 0.034(2) 0.044(2) 0.0176(18) 0.0029(18) 0.0089(15) 0.0064(18)
F5 0.039(2) 0.024(2) 0.030(2) 0.0028(17) 0.0160(17) 0.0098(17)
F6 0.0274(19) 0.047(3) 0.028(2) -0.0012(19) 0.0139(16) 0.0068(18)
O1 0.036(2) 0.029(3) 0.023(2) -0.004(2) 0.0159(19) -0.006(2)
O2 0.041(3) 0.040(3) 0.023(2) -0.005(2) 0.014(2) -0.012(2)
O3 0.030(2) 0.029(3) 0.018(2) 0.000(2) 0.0090(18) 0.004(2)
O4 0.035(2) 0.030(3) 0.017(2) -0.001(2) 0.0060(18) 0.006(2)
O5 0.042(3) 0.024(3) 0.030(2) -0.005(2) 0.025(2) -0.007(2)
O6 0.032(2) 0.031(3) 0.019(2) -0.007(2) 0.0149(18) -0.004(2)
N1 0.026(3) 0.027(3) 0.024(3) 0.004(2) 0.013(2) 0.005(2)
N2 0.031(3) 0.024(3) 0.017(3) -0.006(2) 0.013(2) -0.004(2)
N3 0.031(3) 0.020(3) 0.020(3) 0.005(2) 0.008(2) -0.001(2)
N4 0.029(3) 0.018(3) 0.023(3) 0.000(2) 0.013(2) 0.000(2)
C1 0.029(3) 0.029(4) 0.020(3) -0.002(3) 0.012(3) 0.001(3)
C2 0.027(3) 0.018(3) 0.022(3) -0.010(3) 0.009(3) -0.003(3)
C3 0.024(3) 0.017(3) 0.021(3) 0.001(3) 0.010(3) 0.003(3)
C4 0.043(4) 0.039(4) 0.020(3) -0.006(3) 0.020(3) -0.010(3)
C5 0.034(4) 0.031(4) 0.021(3) -0.011(3) 0.014(3) -0.008(3)
C6 0.026(3) 0.022(4) 0.024(3) 0.005(3) 0.012(3) 0.009(3)
C7 0.031(3) 0.019(3) 0.025(3) -0.001(3) 0.013(3) -0.004(3)
C8 0.036(4) 0.013(3) 0.021(3) 0.006(3) 0.011(3) -0.001(3)
C9 0.034(3) 0.014(3) 0.024(3) 0.001(3) 0.015(3) -0.003(3)
C10 0.032(3) 0.021(4) 0.023(3) -0.006(3) 0.010(3) -0.002(3)
C11 0.030(3) 0.018(3) 0.021(3) -0.008(3) 0.009(3) -0.004(3)
C12 0.038(4) 0.016(3) 0.025(3) -0.002(3) 0.014(3) -0.005(3)
C13 0.028(3) 0.024(4) 0.022(3) 0.002(3) 0.009(3) 0.000(3)
C14 0.026(3) 0.016(3) 0.020(3) -0.003(3) 0.007(2) 0.001(3)
C15 0.045(4) 0.029(4) 0.017(3) -0.002(3) 0.008(3) -0.008(3)
C16 0.044(4) 0.023(4) 0.024(3) 0.005(3) 0.016(3) -0.006(3)
C17 0.030(3) 0.024(4) 0.017(3) -0.001(3) 0.009(3) 0.004(3)
C18 0.030(3) 0.016(3) 0.022(3) 0.002(3) 0.015(3) -0.003(3)
C19 0.024(3) 0.019(3) 0.020(3) 0.000(3) 0.012(3) -0.002(3)
C20 0.022(3) 0.022(3) 0.016(3) -0.001(3) 0.008(2) -0.003(3)
C21 0.031(3) 0.020(3) 0.023(3) -0.006(3) 0.015(3) -0.003(3)
C22 0.020(3) 0.030(4) 0.021(3) -0.001(3) 0.007(2) 0.003(3)
C23 0.022(3) 0.025(4) 0.015(3) -0.001(3) 0.010(2) -0.003(3)
C24 0.030(3) 0.018(3) 0.021(3) -0.005(3) 0.013(3) 0.002(3)
C25 0.027(3) 0.024(4) 0.017(3) 0.001(3) 0.009(2) 0.004(3)
C26 0.025(3) 0.021(3) 0.020(3) -0.001(3) 0.013(3) -0.002(2)
C27 0.036(4) 0.024(4) 0.019(3) -0.001(3) 0.014(3) -0.004(3)
C28 0.029(3) 0.024(4) 0.025(3) -0.002(3) 0.013(3) 0.000(3)
C29 0.024(3) 0.022(4) 0.014(3) 0.005(3) 0.008(2) 0.005(2)
C30 0.023(3) 0.025(4) 0.023(3) -0.007(3) 0.012(3) -0.008(3)
C31 0.030(3) 0.023(4) 0.018(3) -0.002(3) 0.013(3) 0.002(3)
C32 0.021(3) 0.021(3) 0.022(3) 0.005(3) 0.009(2) 0.001(3)
C33 0.024(3) 0.019(3) 0.024(3) -0.002(3) 0.012(3) -0.003(3)
C34 0.027(3) 0.014(3) 0.022(3) -0.002(3) 0.008(3) -0.001(3)
C35 0.025(3) 0.025(4) 0.015(3) 0.006(3) 0.007(2) 0.006(3)
O7 0.071(3) 0.016(3) 0.032(3) 0.001(2) 0.030(2) 0.000(2)
O8 0.043(3) 0.026(3) 0.024(2) 0.005(2) 0.015(2) 0.002(2)

loop_
_atom_type_symbol
_atom_type_description
_atom_type_scat_dispersion_real
_atom_type_scat_dispersion_imag
_atom_type_scat_source
C C 0.0033 0.0016 'International Tables Vol C Tables 4.2.6.8 and 6.1.1.4'
H H 0.0000 0.0000 'International Tables Vol C Tables 4.2.6.8 and 6.1.1.4'
N N 0.0061 0.0033 'International Tables Vol C Tables 4.2.6.8 and 6.1.1.4'
O O 0.0106 0.0060 'International Tables Vol C Tables 4.2.6.8 and 6.1.1.4'
F F 0.0171 0.0103 'International Tables Vol C Tables 4.2.6.8 and 6.1.1.4'
Co Co 0.3494 0.9721 'International Tables Vol C Tables 4.2.6.8 and 6.1.1.4'

loop_
_geom_angle_atom_site_label_1
_geom_angle_atom_site_label_2
_geom_angle_atom_site_label_3
_geom_angle
_geom_angle_site_symmetry_1
_geom_angle_site_symmetry_3
N4 Co N1 99.1(2) 4_545 .
N4 Co O5 95.71(18) 4_545 1_556
N1 Co O5 92.88(18) . 1_556
N4 Co O4 93.25(18) 4_545 .
N1 Co O4 98.00(19) . .
O5 Co O4 164.64(17) 1_556 .
N4 Co O3 151.97(18) 4_545 .
N1 Co O3 94.46(18) . .
O5 Co O3 108.04(17) 1_556 .
O4 Co O3 60.46(16) . .
N4 Co O6 91.36(18) 4_545 1_556
N1 Co O6 152.88(18) . 1_556
O5 Co O6 61.04(16) 1_556 1_556
O4 Co O6 106.36(16) . 1_556
O3 Co O6 87.49(16) . 1_556
N4 Co C35 94.00(19) 4_545 1_556
N1 Co C35 123.5(2) . 1_556
O5 Co C35 30.90(18) 1_556 1_556
O4 Co C35 135.96(19) . 1_556
O3 Co C35 98.80(17) . 1_556
O6 Co C35 30.14(18) 1_556 1_556
N4 Co C19 122.6(2) 4_545 .
N1 Co C19 98.16(19) . .
O5 Co C19 137.32(19) 1_556 .
O4 Co C19 30.15(18) . .
O3 Co C19 30.34(17) . .
O6 Co C19 97.05(17) 1_556 .
C35 Co C19 119.65(19) 1_556 .
C19 O3 Co 89.4(3) . .
C19 O4 Co 90.7(4) . .
C35 O5 Co 89.8(4) . 1_554
C35 O6 Co 88.9(4) . 1_554
C5 N1 C1 117.7(6) . .
C5 N1 Co 120.5(4) . .
C1 N1 Co 121.4(4) . .
C6 N2 C3 127.8(5) . .
C6 N2 H2A 116.1 . .
C3 N2 H2A 116.1 . .
C13 N3 C14 127.2(5) . .
C13 N3 H3A 116.4 . .
C14 N3 H3A 116.4 . .
C16 N4 C17 116.0(5) . .
C16 N4 Co 122.3(4) . 4
C17 N4 Co 121.7(4) . 4
N1 C1 C2 121.6(6) . .
N1 C1 H1A 119.2 . .
C2 C1 H1A 119.2 . .
C3 C2 C1 120.6(6) . .
C3 C2 H2B 119.7 . .
C1 C2 H2B 119.7 . .
C2 C3 N2 118.1(5) . .
C2 C3 C4 117.6(6) . .
N2 C3 C4 124.4(5) . .
C5 C4 C3 118.2(6) . .
C5 C4 H4B 120.9 . .
C3 C4 H4B 120.9 . .
N1 C5 C4 124.3(6) . .
N1 C5 H5A 117.9 . .
C4 C5 H5A 117.9 . .
O1 C6 N2 124.0(6) . .
O1 C6 C7 122.6(6) . .
N2 C6 C7 113.3(5) . .
C8 C7 C6 113.9(5) . .
C8 C7 H7A 108.8 . .
C6 C7 H7A 108.8 . .
C8 C7 H7B 108.8 . .
C6 C7 H7B 108.8 . .
H7A C7 H7B 107.7 . .
C7 C8 C9 115.5(5) . .
C7 C8 H8A 108.4 . .
C9 C8 H8A 108.4 . .
C7 C8 H8B 108.4 . .
C9 C8 H8B 108.4 . .
H8A C8 H8B 107.5 . .
C10 C9 C8 114.4(5) . .
C10 C9 H9A 108.7 . .
C8 C9 H9A 108.7 . .
C10 C9 H9B 108.7 . .
C8 C9 H9B 108.7 . .
H9A C9 H9B 107.6 . .
C9 C10 C11 114.6(5) . .
C9 C10 H10A 108.6 . .
C11 C10 H10A 108.6 . .
C9 C10 H10B 108.6 . .
C11 C10 H10B 108.6 . .
H10A C10 H10B 107.6 . .
C10 C11 C12 112.1(5) . .
C10 C11 H11A 109.2 . .
C12 C11 H11A 109.2 . .
C10 C11 H11B 109.2 . .
C12 C11 H11B 109.2 . .
H11A C11 H11B 107.9 . .
C13 C12 C11 112.6(5) . .
C13 C12 H12A 109.1 . .
C11 C12 H12A 109.1 . .
C13 C12 H12B 109.1 . .
C11 C12 H12B 109.1 . .
H12A C12 H12B 107.8 . .
O2 C13 N3 123.5(6) . .
O2 C13 C12 122.0(6) . .
N3 C13 C12 114.5(5) . .
C18 C14 N3 118.1(5) . .
C18 C14 C15 117.6(6) . .
N3 C14 C15 124.2(5) . .
C16 C15 C14 118.7(6) . .
C16 C15 H15A 120.7 . .
C14 C15 H15A 120.7 . .
N4 C16 C15 124.9(6) . .
N4 C16 H16A 117.6 . .
C15 C16 H16A 117.6 . .
N4 C17 C18 123.4(6) . .
N4 C17 H17A 118.3 . .
C18 C17 H17A 118.3 . .
C17 C18 C14 119.4(6) . .
C17 C18 H18A 120.3 . .
C14 C18 H18A 120.3 . .
O4 C19 O3 119.3(5) . .
O4 C19 C20 120.0(5) . .
O3 C19 C20 120.6(5) . .
O4 C19 Co 59.2(3) . .
O3 C19 Co 60.2(3) . .
C20 C19 Co 176.2(4) . .
C21 C20 C25 118.5(5) . .
C21 C20 C19 120.5(5) . .
C25 C20 C19 121.0(5) . .
C20 C21 C22 121.3(6) . .
C20 C21 H21A 119.4 . .
C22 C21 H21A 119.4 . .
C21 C22 C23 120.3(6) . .
C21 C22 H22A 119.9 . .
C23 C22 H22A 119.9 . .
C24 C23 C22 118.3(5) . .
C24 C23 C26 119.0(5) . .
C22 C23 C26 122.6(5) . .
C25 C24 C23 120.9(5) . .
C25 C24 H24A 119.6 . .
C23 C24 H24A 119.6 . .
C24 C25 C20 120.8(6) . .
C24 C25 H25A 119.6 . .
C20 C25 H25A 119.6 . .
C23 C26 C27 105.8(5) . .
C23 C26 C29 112.8(5) . .
C27 C26 C29 112.0(5) . .
C23 C26 C28 112.7(5) . .
C27 C26 C28 107.8(5) . .
C29 C26 C28 105.8(5) . .
F3 C27 F2 107.3(5) . .
F3 C27 F1 106.5(5) . .
F2 C27 F1 107.4(5) . .
F3 C27 C26 110.9(5) . .
F2 C27 C26 111.0(5) . .
F1 C27 C26 113.4(5) . .
F6 C28 F4 106.7(5) . .
F6 C28 F5 107.5(5) . .
F4 C28 F5 106.7(5) . .
F6 C28 C26 112.9(5) . .
F4 C28 C26 112.1(5) . .
F5 C28 C26 110.6(5) . .
C30 C29 C34 118.7(5) . .
C30 C29 C26 121.7(5) . .
C34 C29 C26 119.5(5) . .
C29 C30 C31 120.6(6) . .
C29 C30 H30A 119.7 . .
C31 C30 H30A 119.7 . .
C30 C31 C32 120.6(6) . .
C30 C31 H31A 119.7 . .
C32 C31 H31A 119.7 . .
C33 C32 C31 118.3(5) . .
C33 C32 C35 122.1(5) . .
C31 C32 C35 119.6(5) . .
C34 C33 C32 120.8(6) . .
C34 C33 H33A 119.6 . .
C32 C33 H33A 119.6 . .
C33 C34 C29 120.9(6) . .
C33 C34 H34A 119.5 . .
C29 C34 H34A 119.5 . .
O6 C35 O5 120.2(5) . .
O6 C35 C32 121.0(6) . .
O5 C35 C32 118.8(5) . .
O6 C35 Co 60.9(3) . 1_554
O5 C35 Co 59.3(3) . 1_554
C32 C35 Co 178.0(5) . 1_554
H7C O7 H7D 107.9 . .
H8C O8 H8D 108.3 . .

loop_
_geom_bond_atom_site_label_1
_geom_bond_atom_site_label_2
_geom_bond_distance
_geom_bond_site_symmetry_2
Co N4 2.084(5) 4_545
Co N1 2.089(5) .
Co O5 2.134(4) 1_556
Co O4 2.143(4) .
Co O3 2.166(4) .
Co O6 2.168(4) 1_556
Co C35 2.480(6) 1_556
Co C19 2.495(6) .
F1 C27 1.338(7) .
F2 C27 1.335(7) .
F3 C27 1.335(7) .
F4 C28 1.331(7) .
F5 C28 1.350(7) .
F6 C28 1.330(7) .
O1 C6 1.209(7) .
O2 C13 1.223(7) .
O3 C19 1.260(7) .
O4 C19 1.253(7) .
O5 C35 1.274(7) .
O5 Co 2.134(4) 1_554
O6 C35 1.246(7) .
O6 Co 2.168(4) 1_554
N1 C5 1.335(8) .
N1 C1 1.342(8) .
N2 C6 1.371(8) .
N2 C3 1.383(8) .
N2 H2A 0.8800 .
N3 C13 1.358(8) .
N3 C14 1.392(8) .
N3 H3A 0.8800 .
N4 C16 1.338(8) .
N4 C17 1.349(8) .
N4 Co 2.084(5) 4
C1 C2 1.387(9) .
C1 H1A 0.9500 .
C2 C3 1.379(8) .
C2 H2B 0.9500 .
C3 C4 1.398(9) .
C4 C5 1.377(9) .
C4 H4B 0.9500 .
C5 H5A 0.9500 .
C6 C7 1.522(8) .
C7 C8 1.517(8) .
C7 H7A 0.9900 .
C7 H7B 0.9900 .
C8 C9 1.523(8) .
C8 H8A 0.9900 .
C8 H8B 0.9900 .
C9 C10 1.514(8) .
C9 H9A 0.9900 .
C9 H9B 0.9900 .
C10 C11 1.523(9) .
C10 H10A 0.9900 .
C10 H10B 0.9900 .
C11 C12 1.527(8) .
C11 H11A 0.9900 .
C11 H11B 0.9900 .
C12 C13 1.517(9) .
C12 H12A 0.9900 .
C12 H12B 0.9900 .
C14 C18 1.382(8) .
C14 C15 1.400(9) .
C15 C16 1.364(9) .
C15 H15A 0.9500 .
C16 H16A 0.9500 .
C17 C18 1.382(9) .
C17 H17A 0.9500 .
C18 H18A 0.9500 .
C19 C20 1.482(8) .
C20 C21 1.374(8) .
C20 C25 1.403(8) .
C21 C22 1.388(8) .
C21 H21A 0.9500 .
C22 C23 1.404(9) .
C22 H22A 0.9500 .
C23 C24 1.393(8) .
C23 C26 1.528(8) .
C24 C25 1.377(8) .
C24 H24A 0.9500 .
C25 H25A 0.9500 .
C26 C27 1.544(9) .
C26 C29 1.545(8) .
C26 C28 1.549(9) .
C29 C30 1.389(8) .
C29 C34 1.393(8) .
C30 C31 1.397(8) .
C30 H30A 0.9500 .
C31 C32 1.399(8) .
C31 H31A 0.9500 .
C32 C33 1.397(8) .
C32 C35 1.482(8) .
C33 C34 1.385(8) .
C33 H33A 0.9500 .
C34 H34A 0.9500 .
C35 Co 2.480(6) 1_554
O7 H7C 0.8499 .
O7 H7D 0.8502 .
O8 H8C 0.8499 .
O8 H8D 0.8500 .
